data_1541810
loop_
_publ_author_name
'Barrer, R.M.'
'Cole, J.F.'
'Villiger, H.'

_publ_section_title
;
 Chemistry of soil minerals. part VII. Synthesis, properties, and crystal
 structures of salt-filled cancrinites
;
_journal_name_full
;
Journal of the Chemical Society A: Inorganic, Physical, Theoretical (1966-1971)
;
_journal_page_first 1523
_journal_page_last 1531
_journal_volume 1970
_journal_year 1970
_chemical_formula_sum 'Al6 Na8.16 O29.02 Si6'
_chemical_name_systematic 'Na8.16 (Al6 Si6 O24) (N O3)2.16 (H2 O)1.62'
_space_group_IT_number 173
_symmetry_space_group_name_Hall 'P 6c'
_symmetry_space_group_name_H-M 'P 63'
_cell_angle_alpha 90
_cell_angle_beta 90
_cell_angle_gamma 120
_cell_formula_units_Z 1
_cell_length_a 12.67
_cell_length_b 12.67
_cell_length_c 5.19
_cell_volume 721.525
_citation_journal_id_ASTM JCSIAP
_cod_data_source_file Barrer_JCSIAP_1970_770.cif
_cod_data_source_block Al6Na8.16O29.02Si6
_cod_original_cell_volume 721.5247
_cod_database_code 1541810

loop_
_symmetry_equiv_pos_as_xyz
x,y,z
x-y,x,z+1/2
-y,x-y,z
-x,-y,z+1/2
-x+y,-x,z
y,-x+y,z+1/2

loop_
_atom_site_label
_atom_site_type_symbol
_atom_site_fract_x
_atom_site_fract_y
_atom_site_fract_z
_atom_site_occupancy
_atom_site_U_iso_or_equiv
Na1 Na+1 0.1231 0.2676 0.268 0.87 0.0
Al1 Al+3 0.0733 0.4097 0.75 1 0.0
Na2 Na+1 0 0 0.407 0.9 0.0
O3 O-2 0.034 0.3164 0.014 1 0.0
O6 O-2 0.3333 0.6667 0.437 0.81 0.0
O2 O-2 0.1231 0.5646 0.689 1 0.0
O1 O-2 0.217 0.403 0.644 1 0.0
O5 O-2 0.112 0.031 0.29 0.42 0.0
O4 O-2 0.3279 0.3442 0.028 1 0.0
Na3 Na+1 0.3333 0.6667 0.86 0.57 0.0
O7 O-2 0.3333 0.6667 0.168 0.44 0.0
Si1 Si+4 0.3332 0.4139 0.752 1 0.0
